data_1529081
loop_
_publ_author_name
'Sanna, Elena'
'Escudero-Ad\'an, Eduardo C.'
'Bauz\'a, Antonio'
'Ballester, Pablo'
'Frontera, Antonio'
'Rotger, Carmen'
'Costa, Antonio'

_publ_section_title
;
 A crystalline sponge based on dispersive forces suitable for X-ray
 structure determination of included molecular guests
;
_journal_issue 10
_journal_name_full 'Chem. Sci.'
_journal_page_first 5466
_journal_paper_doi 10.1039/C5SC01838B
_journal_volume 6
_journal_year 2015
_chemical_formula_sum 'C63 H69 N4 O3'
_chemical_formula_weight 930.22
_chemical_name_systematic
; 
 ? 
;
_space_group_IT_number 15
_symmetry_cell_setting monoclinic
_symmetry_space_group_name_Hall '-C 2yc'
_symmetry_space_group_name_H-M 'C 1 2/c 1'
_atom_sites_solution_hydrogens geom
_atom_sites_solution_primary direct
_atom_sites_solution_secondary difmap
_audit_creation_method SHELXL-97
_audit_update_record
;
2014-07-07 deposited with the CCDC.
2015-07-14 downloaded from the CCDC.
;
_cell_angle_alpha 90.00
_cell_angle_beta 97.696(5)
_cell_angle_gamma 90.00
_cell_formula_units_Z 4
_cell_length_a 34.994(5)
_cell_length_b 5.7712(9)
_cell_length_c 28.005(5)
_cell_measurement_reflns_used 3662
_cell_measurement_temperature 100(2)
_cell_measurement_theta_max 31.67
_cell_measurement_theta_min 2.60
_cell_volume 5604.9(16)
_computing_cell_refinement 'Bruker APEX2 v2011.4-0'
_computing_data_collection 'Bruker APEX2 v2011.4-0'
_computing_data_reduction 'Bruker SAINT V7.60A'
_computing_molecular_graphics 'Bruker SHELXTL'
_computing_publication_material 'Bruker SHELXTL'
_computing_structure_refinement 'SHELXS-97 (Sheldrick, 2008)'
_computing_structure_solution Sir2011
_diffrn_ambient_temperature 100(2)
_diffrn_detector_area_resol_mean 512
_diffrn_detector_type '4K CCD area detector APEX II'
_diffrn_measured_fraction_theta_full 0.992
_diffrn_measured_fraction_theta_max 0.952
_diffrn_measurement_device_type 'Kappa 4-axis goniometer bruker-nonius'
_diffrn_measurement_method
;
 Fullsphere data collection, phi and omega scans
;
_diffrn_measurement_specimen_support 'magnetic support with MicroMount'
_diffrn_radiation_monochromator 'Multilayer Montel 200 mirrors'
_diffrn_radiation_type MoK\a
_diffrn_radiation_wavelength 0.71073
_diffrn_reflns_av_R_equivalents 0.0449
_diffrn_reflns_av_sigmaI/netI 0.0565
_diffrn_reflns_limit_h_max 51
_diffrn_reflns_limit_h_min -28
_diffrn_reflns_limit_k_max 3
_diffrn_reflns_limit_k_min -8
_diffrn_reflns_limit_l_max 28
_diffrn_reflns_limit_l_min -41
_diffrn_reflns_number 20328
_diffrn_reflns_theta_full 25.24
_diffrn_reflns_theta_max 31.86
_diffrn_reflns_theta_min 1.17
_diffrn_source 'Rotating anode X-ray tube'
_diffrn_source_current 70
_diffrn_source_power 50
_diffrn_source_size '3 mm x 0.3 mm fine focus'
_diffrn_source_type 'Bruker-Nonius FR 591'
_exptl_absorpt_coefficient_mu 0.067
_exptl_absorpt_correction_T_max 0.9980
_exptl_absorpt_correction_T_min 0.9834
_exptl_absorpt_correction_type empirical
_exptl_absorpt_process_details
; 
 SADABS Version 2008/1 Bruker-Nonius
 Blessing, Acta Cryst. (1995) A51 33-38
;
_exptl_crystal_colour colourless
_exptl_crystal_density_diffrn 1.102
_exptl_crystal_density_method 'not measured'
_exptl_crystal_description Block
_exptl_crystal_F_000 1996
_exptl_crystal_recrystallization_method 'Inmersion in EGY'
_exptl_crystal_size_max 0.40
_exptl_crystal_size_mid 0.20
_exptl_crystal_size_min 0.20
_refine_diff_density_max 0.601
_refine_diff_density_min -0.339
_refine_diff_density_rms 0.090
_refine_ls_extinction_method none
_refine_ls_goodness_of_fit_ref 1.055
_refine_ls_hydrogen_treatment noref
_refine_ls_matrix_type full
_refine_ls_number_parameters 358
_refine_ls_number_reflns 9168
_refine_ls_number_restraints 52
_refine_ls_restrained_S_all 1.062
_refine_ls_R_factor_all 0.0978
_refine_ls_R_factor_gt 0.0681
_refine_ls_shift/su_max 0.000
_refine_ls_shift/su_mean 0.000
_refine_ls_structure_factor_coef Fsqd
_refine_ls_weighting_details 'calc w=1/[\s^2^(Fo^2^)+(0.1295P)^2^+1.9613P] where P=(Fo^2^+2Fc^2^)/3'
_refine_ls_weighting_scheme calc
_refine_ls_wR_factor_gt 0.1908
_refine_ls_wR_factor_ref 0.2163
_reflns_number_gt 6489
_reflns_number_total 9168
_reflns_threshold_expression >2sigma(I)
_cod_data_source_file c5sc01838b2.cif
_cod_data_source_block 3_EGY
_cod_depositor_comments
;
The following automatic conversions were performed:

'_symmetry_cell_setting' value 'Monoclinic' changed to 'monoclinic'
according to
/usr/data/users/saulius/crontab/automatic-downloads/rss-feeds/RSC/lib/dictionaries/cif_core.dic
dictionary named 'cif_core.dic' version 2.4.2 from 2011-04-26.

Automatic conversion script
Id: cif_fix_values 3271 2015-04-21 07:52:19Z andrius 

 Adding full bibliography for 1529078--1529087.cif.
;
_cod_original_cell_volume 5604.9(15)
_cod_original_sg_symbol_H-M C2/c
_cod_database_code 1529081

loop_
_symmetry_equiv_pos_as_xyz
'x, y, z'
'-x, y, -z+1/2'
'x+1/2, y+1/2, z'
'-x+1/2, y+1/2, -z+1/2'
'-x, -y, -z'
'x, -y, z-1/2'
'-x+1/2, -y+1/2, -z'
'x+1/2, -y+1/2, z-1/2'

loop_
_atom_site_label
_atom_site_type_symbol
_atom_site_fract_x
_atom_site_fract_y
_atom_site_fract_z
_atom_site_U_iso_or_equiv
_atom_site_adp_type
_atom_site_occupancy
_atom_site_symmetry_multiplicity
_atom_site_calc_flag
_atom_site_refinement_flags
_atom_site_disorder_assembly
_atom_site_disorder_group
C1 C 0.06606(5) 0.3167(3) 0.40504(6) 0.0285(3) Uani 1 1 d . . .
H1 H 0.0818 0.4445 0.4165 0.034 Uiso 1 1 calc R . .
C2 C 0.08106(4) 0.1430(3) 0.37757(5) 0.0266(3) Uani 1 1 d . . .
C3 C 0.05780(5) -0.0436(4) 0.36108(8) 0.0403(5) Uani 1 1 d . . .
H3 H 0.0677 -0.1618 0.3425 0.048 Uiso 1 1 calc R . .
C4 C 0.12130(4) 0.1505(3) 0.36714(5) 0.0253(3) Uani 1 1 d . . .
H4 H 0.1294 0.0453 0.3444 0.030 Uiso 1 1 calc R . .
C5 C 0.18631(4) 0.2882(2) 0.38019(5) 0.0178(3) Uani 1 1 d . . .
C6 C 0.20883(4) 0.1833(3) 0.42635(5) 0.0196(3) Uani 1 1 d . . .
H6A H 0.2006 0.2608 0.4548 0.024 Uiso 1 1 calc R . .
H6B H 0.2023 0.0168 0.4281 0.024 Uiso 1 1 calc R . .
C7 C 0.25255(4) 0.2081(3) 0.42833(5) 0.0225(3) Uani 1 1 d . . .
H7A H 0.2614 0.1145 0.4023 0.027 Uiso 1 1 calc R . .
H7B H 0.2653 0.1475 0.4595 0.027 Uiso 1 1 calc R . .
C8 C 0.26431(5) 0.4611(3) 0.42276(5) 0.0252(3) Uani 1 1 d . . .
H8A H 0.2580 0.5523 0.4506 0.030 Uiso 1 1 calc R . .
H8B H 0.2925 0.4704 0.4222 0.030 Uiso 1 1 calc R . .
C9 C 0.24310(4) 0.5629(3) 0.37613(5) 0.0228(3) Uani 1 1 d . . .
H9A H 0.2512 0.4801 0.3482 0.027 Uiso 1 1 calc R . .
H9B H 0.2501 0.7282 0.3737 0.027 Uiso 1 1 calc R . .
C10 C 0.19936(4) 0.5418(2) 0.37476(5) 0.0206(3) Uani 1 1 d . . .
H10A H 0.1865 0.6048 0.3438 0.025 Uiso 1 1 calc R . .
H10B H 0.1911 0.6362 0.4011 0.025 Uiso 1 1 calc R . .
C11 C 0.19257(4) 0.1550(3) 0.33661(5) 0.0193(3) Uani 1 1 d . . .
C12 C 0.19321(4) 0.0511(3) 0.29952(5) 0.0197(3) Uani 1 1 d . . .
C13 C 0.19006(4) -0.0712(2) 0.25422(4) 0.0180(3) Uani 1 1 d . . .
C14 C 0.20946(4) -0.2798(3) 0.24896(5) 0.0201(3) Uani 1 1 d . . .
H14 H 0.2267 -0.3399 0.2751 0.024 Uiso 1 1 calc R . .
C15 C 0.20346(4) -0.3993(3) 0.20535(5) 0.0218(3) Uani 1 1 d . . .
H15 H 0.2165 -0.5415 0.2020 0.026 Uiso 1 1 calc R . .
C16 C 0.17856(4) -0.3121(3) 0.16672(5) 0.0217(3) Uani 1 1 d . . .
H16 H 0.1744 -0.3960 0.1373 0.026 Uiso 1 1 calc R . .
C17 C 0.15962(4) -0.1006(3) 0.17108(5) 0.0192(3) Uani 1 1 d . . .
C18 C 0.16540(4) 0.0188(2) 0.21496(5) 0.0188(3) Uani 1 1 d . . .
H18 H 0.1525 0.1618 0.2182 0.023 Uiso 1 1 calc R . .
C19 C 0.13472(4) -0.0023(3) 0.13105(5) 0.0214(3) Uani 1 1 d . . .
C20 C 0.11456(4) 0.0864(3) 0.09796(5) 0.0214(3) Uani 1 1 d . . .
C21 C 0.09111(4) 0.2143(3) 0.05841(5) 0.0205(3) Uani 1 1 d . . .
C22 C 0.10903(5) 0.4567(3) 0.05480(6) 0.0267(3) Uani 1 1 d . . .
H22A H 0.0928 0.5482 0.0299 0.032 Uiso 1 1 calc R . .
H22B H 0.1095 0.5381 0.0860 0.032 Uiso 1 1 calc R . .
C23 C 0.15011(5) 0.4416(3) 0.04189(6) 0.0283(3) Uani 1 1 d . . .
H23A H 0.1604 0.5999 0.0389 0.034 Uiso 1 1 calc R . .
H23B H 0.1668 0.3615 0.0681 0.034 Uiso 1 1 calc R . .
C24 C 0.15120(5) 0.3108(3) -0.00531(6) 0.0320(4) Uani 1 1 d . . .
H24A H 0.1376 0.4022 -0.0323 0.038 Uiso 1 1 calc R . .
H24B H 0.1783 0.2915 -0.0111 0.038 Uiso 1 1 calc R . .
C25 C 0.13227(5) 0.0733(3) -0.00394(5) 0.0283(3) Uani 1 1 d . . .
H25A H 0.1483 -0.0261 0.0197 0.034 Uiso 1 1 calc R . .
H25B H 0.1311 -0.0005 -0.0360 0.034 Uiso 1 1 calc R . .
C26 C 0.09141(4) 0.0885(3) 0.00986(5) 0.0237(3) Uani 1 1 d . . .
H26A H 0.0809 -0.0697 0.0121 0.028 Uiso 1 1 calc R . .
H26B H 0.0746 0.1728 -0.0156 0.028 Uiso 1 1 calc R . .
C27 C 0.03546(5) 0.0970(3) 0.09175(6) 0.0304(3) Uani 1 1 d . . .
H27 H 0.0507 -0.0292 0.1051 0.036 Uiso 1 1 calc R . .
C28 C -0.00506(5) 0.1144(3) 0.10109(6) 0.0297(3) Uani 1 1 d . . .
C29 C -0.02842(5) 0.3026(3) 0.08448(6) 0.0293(3) Uani 1 1 d . . .
H29 H -0.0185 0.4209 0.0660 0.035 Uiso 1 1 calc R . .
C30 C -0.02001(5) -0.0579(4) 0.12838(8) 0.0425(5) Uani 1 1 d . . .
H30 H -0.0043 -0.1857 0.1399 0.051 Uiso 1 1 calc R . .
N1 N 0.14528(4) 0.2949(2) 0.38800(4) 0.0215(3) Uani 1 1 d . . .
N2 N 0.05043(4) 0.2459(3) 0.06644(5) 0.0256(3) Uani 1 1 d . . .
O1S O 0.03876(9) 0.7013(5) 0.24209(11) 0.0790(8) Uani 0.75 1 d PDU . .
H1S H 0.0231 0.6039 0.2505 0.118 Uiso 0.50 1 calc PR A 1
H1S' H 0.0320 0.6403 0.2669 0.118 Uiso 0.25 1 calc PR A 2
O2S O 0.0494(2) 0.1772(12) 0.2475(2) 0.119(2) Uani 0.50 1 d PDU B 1
H2S H 0.0435 0.0478 0.2350 0.178 Uiso 0.50 1 calc PR B 1
C1S C 0.0703(2) 0.5819(12) 0.2243(3) 0.0838(15) Uani 0.50 1 d PDU B 1
H1S1 H 0.093(2) 0.552(13) 0.251(3) 0.101 Uiso 0.50 1 d P C 1
H1S2 H 0.076(2) 0.566(15) 0.208(3) 0.101 Uiso 0.50 1 d P D 1
C2S C 0.0589(2) 0.3309(11) 0.2119(2) 0.0851(16) Uani 0.50 1 d PDU B 1
H2S1 H 0.0365 0.3359 0.1863 0.102 Uiso 0.50 1 calc PR B 1
H2S2 H 0.0804 0.2603 0.1975 0.102 Uiso 0.50 1 calc PR B 1
O2S' O 0.02356(19) 0.1955(15) 0.2369(3) 0.0587(17) Uani 0.25 1 d PDU B 2
H2S' H 0.0262 0.0636 0.2496 0.088 Uiso 0.25 1 calc PR B 2
C1S' C 0.0475(4) 0.5249(15) 0.2099(3) 0.0671(17) Uani 0.25 1 d PDU B 2
H1S3 H 0.0681 0.5819 0.1918 0.081 Uiso 0.25 1 calc PR B 2
H1S4 H 0.0243 0.4957 0.1863 0.081 Uiso 0.25 1 calc PR B 2
C2S' C 0.0607(2) 0.2948(18) 0.2343(4) 0.0617(18) Uani 0.25 1 d PDU B 2
H2S3 H 0.0761 0.2007 0.2143 0.074 Uiso 0.25 1 calc PR B 2
H2S4 H 0.0754 0.3187 0.2667 0.074 Uiso 0.25 1 calc PR B 2

loop_
_atom_site_aniso_label
_atom_site_aniso_U_11
_atom_site_aniso_U_22
_atom_site_aniso_U_33
_atom_site_aniso_U_23
_atom_site_aniso_U_13
_atom_site_aniso_U_12
C1 0.0218(7) 0.0380(8) 0.0255(7) -0.0055(6) 0.0026(6) -0.0025(6)
C2 0.0216(7) 0.0402(8) 0.0181(6) -0.0038(6) 0.0031(6) -0.0016(6)
C3 0.0298(9) 0.0480(10) 0.0457(11) -0.0207(9) 0.0139(8) -0.0075(8)
C4 0.0228(7) 0.0375(8) 0.0163(6) -0.0037(6) 0.0045(5) -0.0005(6)
C5 0.0190(6) 0.0252(6) 0.0095(5) -0.0006(5) 0.0022(5) 0.0001(5)
C6 0.0235(7) 0.0262(6) 0.0093(5) 0.0009(5) 0.0026(5) -0.0004(5)
C7 0.0224(7) 0.0314(7) 0.0132(6) 0.0024(5) 0.0005(5) 0.0006(5)
C8 0.0247(7) 0.0331(8) 0.0171(6) -0.0026(6) 0.0000(6) -0.0050(6)
C9 0.0259(7) 0.0255(7) 0.0176(6) 0.0002(5) 0.0049(5) -0.0033(5)
C10 0.0244(7) 0.0231(6) 0.0149(6) 0.0003(5) 0.0047(5) 0.0014(5)
C11 0.0212(6) 0.0256(6) 0.0111(5) 0.0005(5) 0.0027(5) -0.0007(5)
C12 0.0211(6) 0.0269(7) 0.0111(5) 0.0005(5) 0.0023(5) -0.0001(5)
C13 0.0202(6) 0.0256(6) 0.0086(5) 0.0000(5) 0.0026(5) -0.0011(5)
C14 0.0217(7) 0.0275(7) 0.0111(5) 0.0016(5) 0.0023(5) 0.0014(5)
C15 0.0243(7) 0.0273(7) 0.0142(6) -0.0017(5) 0.0041(5) 0.0024(5)
C16 0.0233(7) 0.0312(7) 0.0108(5) -0.0045(5) 0.0033(5) 0.0009(5)
C17 0.0199(6) 0.0298(7) 0.0078(5) 0.0008(5) 0.0019(5) -0.0001(5)
C18 0.0214(6) 0.0248(6) 0.0102(5) 0.0000(5) 0.0028(5) 0.0010(5)
C19 0.0211(7) 0.0322(7) 0.0110(5) -0.0019(5) 0.0028(5) -0.0003(5)
C20 0.0201(6) 0.0314(7) 0.0129(5) -0.0012(5) 0.0027(5) -0.0004(5)
C21 0.0195(6) 0.0288(7) 0.0127(5) 0.0004(5) 0.0001(5) 0.0019(5)
C22 0.0247(7) 0.0246(7) 0.0305(8) -0.0018(6) 0.0021(6) 0.0025(6)
C23 0.0257(7) 0.0266(7) 0.0326(8) 0.0045(6) 0.0044(6) -0.0016(6)
C24 0.0286(8) 0.0496(10) 0.0189(7) 0.0125(7) 0.0071(6) 0.0039(7)
C25 0.0279(8) 0.0434(9) 0.0130(6) -0.0061(6) 0.0007(6) 0.0051(6)
C26 0.0255(7) 0.0321(7) 0.0124(6) -0.0017(5) -0.0020(5) 0.0011(6)
C27 0.0214(7) 0.0402(9) 0.0300(8) 0.0051(7) 0.0046(6) 0.0040(6)
C28 0.0209(7) 0.0425(9) 0.0259(7) 0.0036(7) 0.0039(6) 0.0029(6)
C29 0.0225(7) 0.0402(9) 0.0257(7) 0.0060(7) 0.0045(6) -0.0001(6)
C30 0.0263(8) 0.0494(11) 0.0532(12) 0.0207(9) 0.0109(8) 0.0099(8)
N1 0.0200(6) 0.0313(6) 0.0138(5) -0.0005(5) 0.0038(4) 0.0004(5)
N2 0.0203(6) 0.0382(7) 0.0179(6) -0.0003(5) 0.0014(5) 0.0025(5)
O1S 0.0869(19) 0.0873(18) 0.0628(16) -0.0091(14) 0.0099(14) -0.0012(15)
O2S 0.165(6) 0.106(4) 0.090(4) 0.007(3) 0.039(4) -0.009(5)
C1S 0.088(3) 0.095(3) 0.069(3) -0.008(3) 0.015(3) -0.001(3)
C2S 0.094(4) 0.097(3) 0.065(3) -0.010(3) 0.014(3) 0.003(3)
O2S' 0.042(3) 0.066(4) 0.062(4) -0.009(3) -0.014(3) 0.005(3)
C1S' 0.076(4) 0.077(3) 0.049(3) 0.001(3) 0.010(3) 0.005(3)
C2S' 0.063(4) 0.078(4) 0.046(4) 0.007(4) 0.017(4) 0.002(4)

loop_
_atom_type_symbol
_atom_type_description
_atom_type_scat_dispersion_real
_atom_type_scat_dispersion_imag
_atom_type_scat_source
C C 0.0033 0.0016 'International Tables Vol C Tables 4.2.6.8 and 6.1.1.4'
H H 0.0000 0.0000 'International Tables Vol C Tables 4.2.6.8 and 6.1.1.4'
N N 0.0061 0.0033 'International Tables Vol C Tables 4.2.6.8 and 6.1.1.4'
O O 0.0106 0.0060 'International Tables Vol C Tables 4.2.6.8 and 6.1.1.4'

loop_
_geom_angle_atom_site_label_1
_geom_angle_atom_site_label_2
_geom_angle_atom_site_label_3
_geom_angle
_geom_angle_site_symmetry_1
_geom_angle_site_symmetry_3
C29 C1 C2 120.46(15) 2 .
C3 C2 C1 119.26(15) . .
C3 C2 C4 119.22(15) . .
C1 C2 C4 121.50(15) . .
C2 C3 C30 120.28(17) . 2
N1 C4 C2 121.18(14) . .
N1 C5 C11 112.83(11) . .
N1 C5 C6 106.42(10) . .
C11 C5 C6 111.74(11) . .
N1 C5 C10 107.11(11) . .
C11 C5 C10 109.36(11) . .
C6 C5 C10 109.21(11) . .
C7 C6 C5 112.91(11) . .
C6 C7 C8 111.52(12) . .
C9 C8 C7 110.28(12) . .
C8 C9 C10 111.11(12) . .
C9 C10 C5 112.33(12) . .
C12 C11 C5 172.46(15) . .
C11 C12 C13 174.56(16) . .
C14 C13 C18 119.48(12) . .
C14 C13 C12 122.15(13) . .
C18 C13 C12 118.32(13) . .
C15 C14 C13 119.96(13) . .
C16 C15 C14 120.57(13) . .
C15 C16 C17 120.13(13) . .
C18 C17 C16 119.38(13) . .
C18 C17 C19 119.38(13) . .
C16 C17 C19 121.24(12) . .
C17 C18 C13 120.46(13) . .
C20 C19 C17 177.87(17) . .
C19 C20 C21 175.35(16) . .
N2 C21 C20 113.24(11) . .
N2 C21 C22 107.79(12) . .
C20 C21 C22 108.12(12) . .
N2 C21 C26 108.16(12) . .
C20 C21 C26 110.84(12) . .
C22 C21 C26 108.55(12) . .
C23 C22 C21 111.49(12) . .
C24 C23 C22 111.45(14) . .
C25 C24 C23 111.17(12) . .
C24 C25 C26 112.19(14) . .
C25 C26 C21 111.46(12) . .
N2 C27 C28 121.96(15) . .
C30 C28 C29 119.24(15) . .
C30 C28 C27 119.10(16) . .
C29 C28 C27 121.64(15) . .
C1 C29 C28 120.19(15) 2 .
C3 C30 C28 120.57(17) 2 .
C4 N1 C5 120.60(12) . .
C27 N2 C21 118.53(14) . .
C1S' O1S C1S 36.8(6) . .
O1S C1S C2S 110.1(6) . .
O2S C2S C1S 121.0(7) . .
O1S C1S' C2S' 114.4(8) . .
O2S' C2S' C1S' 98.6(9) . .

loop_
_geom_bond_atom_site_label_1
_geom_bond_atom_site_label_2
_geom_bond_distance
_geom_bond_site_symmetry_2
C1 C29 1.390(2) 2
C1 C2 1.407(2) .
C2 C3 1.391(3) .
C2 C4 1.477(2) .
C3 C30 1.395(2) 2
C4 N1 1.268(2) .
C5 N1 1.4815(18) .
C5 C11 1.4833(18) .
C5 C6 1.5447(19) .
C5 C10 1.547(2) .
C6 C7 1.530(2) .
C7 C8 1.531(2) .
C8 C9 1.530(2) .
C9 C10 1.531(2) .
C11 C12 1.2022(19) .
C12 C13 1.4428(18) .
C13 C14 1.400(2) .
C13 C18 1.4033(19) .
C14 C15 1.3936(19) .
C15 C16 1.389(2) .
C16 C17 1.402(2) .
C17 C18 1.3999(18) .
C17 C19 1.441(2) .
C19 C20 1.202(2) .
C20 C21 1.484(2) .
C21 N2 1.4818(18) .
C21 C22 1.542(2) .
C21 C26 1.543(2) .
C22 C23 1.531(2) .
C23 C24 1.527(2) .
C24 C25 1.525(3) .
C25 C26 1.533(2) .
C27 N2 1.270(2) .
C27 C28 1.479(2) .
C28 C30 1.398(3) .
C28 C29 1.401(2) .
C29 C1 1.390(2) 2
C30 C3 1.395(2) 2
O1S C1S' 1.420(5) .
O1S C1S 1.443(4) .
O2S C2S 1.406(5) .
C1S C2S 1.530(5) .
O2S' C2S' 1.429(5) .
C1S' C2S' 1.536(5) .

loop_
_geom_torsion_atom_site_label_1
_geom_torsion_atom_site_label_2
_geom_torsion_atom_site_label_3
_geom_torsion_atom_site_label_4
_geom_torsion
_geom_torsion_site_symmetry_1
_geom_torsion_site_symmetry_4
C29 C1 C2 C3 -0.1(3) 2 .
C29 C1 C2 C4 -178.21(16) 2 .
C1 C2 C3 C30 0.1(3) . 2
C4 C2 C3 C30 178.21(19) . 2
C3 C2 C4 N1 -168.09(18) . .
C1 C2 C4 N1 10.0(2) . .
N1 C5 C6 C7 -168.60(11) . .
C11 C5 C6 C7 67.83(15) . .
C10 C5 C6 C7 -53.29(15) . .
C5 C6 C7 C8 55.29(15) . .
C6 C7 C8 C9 -55.79(15) . .
C7 C8 C9 C10 56.78(16) . .
C8 C9 C10 C5 -57.17(15) . .
N1 C5 C10 C9 169.05(11) . .
C11 C5 C10 C9 -68.37(15) . .
C6 C5 C10 C9 54.18(14) . .
N1 C5 C11 C12 20.5(12) . .
C6 C5 C11 C12 140.3(11) . .
C10 C5 C11 C12 -98.6(11) . .
C5 C11 C12 C13 -7(2) . .
C11 C12 C13 C14 -134.1(15) . .
C11 C12 C13 C18 43.3(16) . .
C18 C13 C14 C15 -1.6(2) . .
C12 C13 C14 C15 175.68(13) . .
C13 C14 C15 C16 0.6(2) . .
C14 C15 C16 C17 0.9(2) . .
C15 C16 C17 C18 -1.4(2) . .
C15 C16 C17 C19 177.76(13) . .
C16 C17 C18 C13 0.3(2) . .
C19 C17 C18 C13 -178.83(13) . .
C14 C13 C18 C17 1.2(2) . .
C12 C13 C18 C17 -176.24(13) . .
C18 C17 C19 C20 47(4) . .
C16 C17 C19 C20 -132(4) . .
C17 C19 C20 C21 -7(5) . .
C19 C20 C21 N2 -104.7(18) . .
C19 C20 C21 C22 14.7(19) . .
C19 C20 C21 C26 133.5(18) . .
N2 C21 C22 C23 -174.81(13) . .
C20 C21 C22 C23 62.43(16) . .
C26 C21 C22 C23 -57.88(17) . .
C21 C22 C23 C24 57.27(18) . .
C22 C23 C24 C25 -53.90(18) . .
C23 C24 C25 C26 53.36(18) . .
C24 C25 C26 C21 -55.78(17) . .
N2 C21 C26 C25 173.58(13) . .
C20 C21 C26 C25 -61.72(17) . .
C22 C21 C26 C25 56.88(16) . .
N2 C27 C28 C30 178.63(19) . .
N2 C27 C28 C29 -3.3(3) . .
C30 C28 C29 C1 -0.2(3) . 2
C27 C28 C29 C1 -178.31(16) . 2
C29 C28 C30 C3 0.2(3) . 2
C27 C28 C30 C3 178.3(2) . 2
C2 C4 N1 C5 175.03(13) . .
C11 C5 N1 C4 17.74(19) . .
C6 C5 N1 C4 -105.15(15) . .
C10 C5 N1 C4 138.14(14) . .
C28 C27 N2 C21 -179.37(15) . .
C20 C21 N2 C27 -28.0(2) . .
C22 C21 N2 C27 -147.52(15) . .
C26 C21 N2 C27 95.29(17) . .
C1S' O1S C1S C2S -32.2(8) . .
O1S C1S C2S O2S -61.7(11) . .
C1S O1S C1S' C2S' 76.8(11) . .
O1S C1S' C2S' O2S' 84.9(12) . .
